data_7053890
loop_
_publ_author_name
'Zhao, Xiao-Fei'
'Ouyang, Yan'
'Liu, Yan-Zhao'
'Su, Qiao-Juan'
'Tian, He'
'Xie, Cheng-Zhi'
'Xu, Jing-Yuan'

_publ_section_title
;
 Two polypyridyl copper(ii) complexes: synthesis, crystal structure and
 interaction with DNA and serum protein in vitro
;
_journal_issue 3
_journal_name_full 'New Journal of Chemistry'
_journal_page_first 955
_journal_paper_doi 10.1039/c3nj01107k
_journal_volume 38
_journal_year 2014
_chemical_formula_sum 'C25 H22 Cl Cu N5 O6'
_chemical_formula_weight 587.48
_chemical_name_systematic
; 
 ? 
;
_space_group_IT_number 2
_symmetry_cell_setting triclinic
_symmetry_space_group_name_Hall '-P 1'
_symmetry_space_group_name_H-M 'P -1'
_atom_sites_solution_hydrogens geom
_atom_sites_solution_primary direct
_atom_sites_solution_secondary difmap
_audit_creation_method SHELXL-97
_cell_angle_alpha 97.13(3)
_cell_angle_beta 104.40(3)
_cell_angle_gamma 94.66(3)
_cell_formula_units_Z 2
_cell_length_a 8.5860(17)
_cell_length_b 11.180(2)
_cell_length_c 13.844(3)
_cell_measurement_reflns_used 997
_cell_measurement_temperature 293(2)
_cell_measurement_theta_max 25.5
_cell_measurement_theta_min 1.5
_cell_volume 1268.5(5)
_computing_cell_refinement 'Bruker SMART'
_computing_data_collection 'Bruker SMART'
_computing_data_reduction 'Bruker SAINT'
_computing_molecular_graphics 'Bruker SHELXTL'
_computing_publication_material 'Bruker SHELXTL'
_computing_structure_refinement 'SHELXL-97 (Sheldrick, 1997)'
_computing_structure_solution 'SHELXS-97 (Sheldrick, 1990)'
_diffrn_ambient_temperature 293(2)
_diffrn_measured_fraction_theta_full 0.983
_diffrn_measured_fraction_theta_max 0.983
_diffrn_measurement_device_type 'CCD area detector'
_diffrn_measurement_method 'phi and omega scans'
_diffrn_radiation_monochromator graphite
_diffrn_radiation_source 'fine-focus sealed tube'
_diffrn_radiation_type MoK\a
_diffrn_radiation_wavelength 0.71073
_diffrn_reflns_av_R_equivalents 0.0972
_diffrn_reflns_av_sigmaI/netI 0.1758
_diffrn_reflns_limit_h_max 10
_diffrn_reflns_limit_h_min -9
_diffrn_reflns_limit_k_max 13
_diffrn_reflns_limit_k_min -13
_diffrn_reflns_limit_l_max 16
_diffrn_reflns_limit_l_min -16
_diffrn_reflns_number 7555
_diffrn_reflns_theta_full 25.05
_diffrn_reflns_theta_max 25.05
_diffrn_reflns_theta_min 3.07
_diffrn_standards_decay_% 0
_diffrn_standards_interval_count 150
_diffrn_standards_number 2
_exptl_absorpt_coefficient_mu 1.017
_exptl_absorpt_correction_T_max 0.859
_exptl_absorpt_correction_T_min 0.783
_exptl_absorpt_correction_type none
_exptl_crystal_colour blue
_exptl_crystal_density_diffrn 1.538
_exptl_crystal_density_method 'not measured'
_exptl_crystal_description block
_exptl_crystal_F_000 602
_exptl_crystal_size_max 0.25
_exptl_crystal_size_mid 0.2
_exptl_crystal_size_min 0.15
_refine_diff_density_max 0.706
_refine_diff_density_min -0.710
_refine_diff_density_rms 0.113
_refine_ls_extinction_method none
_refine_ls_goodness_of_fit_ref 1.010
_refine_ls_hydrogen_treatment constr
_refine_ls_matrix_type full
_refine_ls_number_parameters 343
_refine_ls_number_reflns 4419
_refine_ls_number_restraints 0
_refine_ls_restrained_S_all 1.010
_refine_ls_R_factor_all 0.1818
_refine_ls_R_factor_gt 0.0950
_refine_ls_shift/su_max 0.000
_refine_ls_shift/su_mean 0.000
_refine_ls_structure_factor_coef Fsqd
_refine_ls_weighting_details 'calc w=1/[\s^2^(Fo^2^)+(0.1002P)^2^+0.0000P] where P=(Fo^2^+2Fc^2^)/3'
_refine_ls_weighting_scheme calc
_refine_ls_wR_factor_gt 0.2131
_refine_ls_wR_factor_ref 0.2538
_reflns_number_gt 2222
_reflns_number_total 4419
_reflns_threshold_expression >2sigma(I)
_cod_data_source_file c3nj01107k.txt
_cod_data_source_block 1
_cod_depositor_comments
;
The following automatic conversions were performed:

'_symmetry_cell_setting' value 'Triclinic' changed to 'triclinic'
according to
/usr/data/users/saulius/automatic-downloads/current/RSC/lib/dictionaries/cif_core.dic
dictionary named 'cif_core.dic' version 2.4.2 from 2011-04-26.

Automatic conversion script
Id: cif_fix_values 2281 2013-09-26 08:29:07Z andrius 
;
_cod_original_cell_volume 1268.5(4)
_cod_original_sg_symbol_H-M P-1
_cod_database_code 7053890

loop_
_symmetry_equiv_pos_as_xyz
'x, y, z'
'-x, -y, -z'

loop_
_atom_site_label
_atom_site_type_symbol
_atom_site_fract_x
_atom_site_fract_y
_atom_site_fract_z
_atom_site_U_iso_or_equiv
_atom_site_adp_type
_atom_site_occupancy
_atom_site_symmetry_multiplicity
_atom_site_calc_flag
_atom_site_refinement_flags
Cu1 Cu 0.54737(13) 0.77620(9) 0.25952(8) 0.0495(4) Uani 1 1 d .
Cl1 Cl 0.9003(3) -0.1009(2) 0.78404(19) 0.0630(8) Uani 1 1 d .
N1 N 0.4623(8) 0.6095(6) 0.2679(5) 0.0446(18) Uani 1 1 d .
N2 N 0.7043(8) 0.7529(6) 0.3863(5) 0.0408(17) Uani 1 1 d .
N3 N 0.6129(8) 0.2954(6) 0.4759(5) 0.0453(18) Uani 1 1 d .
N4 N 0.8236(8) 0.4188(5) 0.5782(5) 0.0420(17) Uani 1 1 d .
H4A H 0.9083 0.4433 0.6272 0.050 Uiso 1 1 calc R
N9 N 0.8517(11) 0.4348(8) 0.2078(7) 0.071(2) Uani 1 1 d .
C1 C 0.8186(11) 0.8301(8) 0.4419(7) 0.052(2) Uani 1 1 d .
H1A H 0.8309 0.9076 0.4250 0.063 Uiso 1 1 calc R
C2 C 0.9285(11) 0.8012(8) 0.5295(7) 0.054(2) Uani 1 1 d .
H2A H 1.0101 0.8590 0.5700 0.064 Uiso 1 1 calc R
C3 C 0.9100(10) 0.6860(7) 0.5521(6) 0.043(2) Uani 1 1 d .
H3B H 0.9814 0.6629 0.6071 0.051 Uiso 1 1 calc R
C4 C 0.7831(10) 0.6045(7) 0.4914(6) 0.039(2) Uani 1 1 d .
C5 C 0.6842(10) 0.6406(7) 0.4105(6) 0.039(2) Uani 1 1 d .
C6 C 0.5517(10) 0.5617(7) 0.3465(6) 0.040(2) Uani 1 1 d .
C7 C 0.5170(10) 0.4438(7) 0.3606(6) 0.043(2) Uani 1 1 d .
C8 C 0.3880(11) 0.3726(8) 0.2963(7) 0.053(2) Uani 1 1 d .
H8A H 0.3613 0.2931 0.3050 0.063 Uiso 1 1 calc R
C9 C 0.2991(11) 0.4224(9) 0.2183(7) 0.065(3) Uani 1 1 d .
H9A H 0.2100 0.3757 0.1731 0.077 Uiso 1 1 calc R
C10 C 0.3386(11) 0.5409(8) 0.2049(7) 0.054(2) Uani 1 1 d .
H10A H 0.2766 0.5720 0.1506 0.065 Uiso 1 1 calc R
C11 C 0.6223(10) 0.4054(7) 0.4446(6) 0.042(2) Uani 1 1 d .
C12 C 0.7514(9) 0.4839(7) 0.5080(6) 0.039(2) Uani 1 1 d .
C13 C 0.7368(10) 0.3063(7) 0.5570(7) 0.043(2) Uani 1 1 d .
C14 C 0.7782(10) 0.2091(7) 0.6164(6) 0.039(2) Uani 1 1 d .
C15 C 0.9190(11) 0.2199(8) 0.6939(7) 0.056(3) Uani 1 1 d .
H15A H 0.9883 0.2920 0.7113 0.067 Uiso 1 1 calc R
C16 C 0.9555(10) 0.1240(8) 0.7445(7) 0.054(2) Uani 1 1 d .
H16A H 1.0512 0.1300 0.7953 0.064 Uiso 1 1 calc R
C17 C 0.8507(11) 0.0190(7) 0.7202(7) 0.047(2) Uani 1 1 d .
C18 C 0.7099(11) 0.0059(8) 0.6466(7) 0.051(2) Uani 1 1 d .
H18A H 0.6400 -0.0658 0.6317 0.061 Uiso 1 1 calc R
C19 C 0.6731(10) 0.1028(7) 0.5941(7) 0.050(2) Uani 1 1 d .
H19A H 0.5771 0.0960 0.5436 0.060 Uiso 1 1 calc R
C20 C 0.6690(11) 1.1380(8) 0.2449(8) 0.066(3) Uani 1 1 d .
H20A H 0.7575 1.1402 0.3035 0.099 Uiso 1 1 calc R
H20B H 0.5972 1.1951 0.2595 0.099 Uiso 1 1 calc R
H20C H 0.7100 1.1590 0.1900 0.099 Uiso 1 1 calc R
C21 C 0.5786(12) 1.0126(8) 0.2165(7) 0.052(2) Uani 1 1 d .
C22 C 0.4484(12) 0.9892(8) 0.1354(7) 0.058(3) Uani 1 1 d .
H22A H 0.4252 1.0502 0.0959 0.069 Uiso 1 1 calc R
C23 C 0.3487(12) 0.8821(9) 0.1075(7) 0.058(3) Uani 1 1 d .
C24 C 0.2038(13) 0.8663(9) 0.0220(8) 0.086(4) Uani 1 1 d .
H24A H 0.1494 0.7858 0.0138 0.129 Uiso 1 1 calc R
H24B H 0.2351 0.8783 -0.0383 0.129 Uiso 1 1 calc R
H24C H 0.1323 0.9245 0.0348 0.129 Uiso 1 1 calc R
C25 C 0.6500(16) 0.7042(14) 0.0448(9) 0.151(7) Uani 1 1 d .
H25A H 0.7243 0.6659 0.0130 0.226 Uiso 1 1 calc R
H25B H 0.6541 0.7882 0.0362 0.226 Uiso 1 1 calc R
H25C H 0.5422 0.6647 0.0145 0.226 Uiso 1 1 calc R
O1 O 0.6355(7) 0.9384(5) 0.2730(4) 0.0503(15) Uani 1 1 d .
O2 O 0.3685(7) 0.7884(5) 0.1502(5) 0.0585(17) Uani 1 1 d .
O3 O 0.6949(8) 0.6949(6) 0.1531(5) 0.0675(19) Uani 1 1 d .
H7A H 0.7840 0.6557 0.1793 0.081 Uiso 1 1 calc R
O4 O 0.9255(9) 0.3492(6) 0.2080(6) 0.090(2) Uani 1 1 d .
O5 O 0.8802(8) 0.5127(7) 0.2816(6) 0.084(2) Uani 1 1 d .
O6 O 0.7359(15) 0.4388(9) 0.1391(9) 0.178(6) Uani 1 1 d .

loop_
_atom_site_aniso_label
_atom_site_aniso_U_11
_atom_site_aniso_U_22
_atom_site_aniso_U_33
_atom_site_aniso_U_23
_atom_site_aniso_U_13
_atom_site_aniso_U_12
Cu1 0.0579(8) 0.0446(7) 0.0475(8) 0.0136(5) 0.0123(6) 0.0096(5)
Cl1 0.0669(17) 0.0498(14) 0.0730(18) 0.0269(12) 0.0089(14) 0.0133(12)
N1 0.050(5) 0.048(4) 0.034(4) 0.006(4) 0.007(4) 0.005(4)
N2 0.049(4) 0.037(4) 0.031(4) 0.006(3) 0.001(3) -0.001(3)
N3 0.058(5) 0.037(4) 0.041(5) 0.011(3) 0.013(4) 0.003(3)
N4 0.048(4) 0.038(4) 0.039(4) 0.009(3) 0.007(3) 0.008(3)
N9 0.084(7) 0.065(6) 0.054(6) 0.013(5) -0.008(5) 0.023(5)
C1 0.057(6) 0.047(5) 0.049(6) 0.007(5) 0.009(5) -0.002(5)
C2 0.052(6) 0.050(5) 0.055(6) 0.001(5) 0.015(5) -0.010(4)
C3 0.051(6) 0.049(5) 0.031(5) 0.010(4) 0.013(4) 0.014(4)
C4 0.049(5) 0.034(4) 0.032(5) -0.001(4) 0.011(4) -0.001(4)
C5 0.047(5) 0.037(5) 0.030(5) -0.001(4) 0.010(4) 0.005(4)
C6 0.042(5) 0.051(5) 0.030(5) 0.009(4) 0.011(4) 0.016(4)
C7 0.048(5) 0.044(5) 0.037(5) 0.002(4) 0.010(4) 0.007(4)
C8 0.060(6) 0.048(5) 0.050(6) 0.017(5) 0.010(5) -0.002(5)
C9 0.065(7) 0.062(6) 0.054(7) -0.003(5) 0.002(5) -0.010(5)
C10 0.057(6) 0.055(6) 0.050(6) 0.010(5) 0.015(5) 0.003(5)
C11 0.042(5) 0.050(5) 0.039(5) 0.008(4) 0.017(4) 0.011(4)
C12 0.046(5) 0.036(4) 0.038(5) 0.006(4) 0.019(4) 0.004(4)
C13 0.049(5) 0.041(5) 0.044(6) 0.011(4) 0.020(5) 0.009(4)
C14 0.041(5) 0.038(5) 0.046(6) 0.006(4) 0.022(4) 0.009(4)
C15 0.052(6) 0.045(5) 0.073(7) 0.017(5) 0.019(5) 0.004(4)
C16 0.045(6) 0.063(6) 0.050(6) 0.013(5) 0.005(5) 0.010(5)
C17 0.057(6) 0.038(5) 0.054(6) 0.018(4) 0.022(5) 0.014(4)
C18 0.053(6) 0.045(5) 0.055(6) 0.013(4) 0.012(5) 0.006(4)
C19 0.051(6) 0.047(5) 0.049(6) 0.012(4) 0.005(5) 0.005(4)
C20 0.073(7) 0.054(6) 0.081(8) 0.025(5) 0.028(6) 0.015(5)
C21 0.071(7) 0.043(5) 0.052(6) 0.015(5) 0.027(6) 0.013(5)
C22 0.075(7) 0.050(6) 0.048(7) 0.019(5) 0.010(6) 0.009(5)
C23 0.075(7) 0.064(7) 0.040(6) 0.012(5) 0.013(5) 0.029(6)
C24 0.100(9) 0.084(8) 0.060(8) 0.024(6) -0.012(7) 0.011(7)
C25 0.142(13) 0.232(19) 0.069(10) -0.027(10) 0.006(9) 0.114(13)
O1 0.056(4) 0.049(3) 0.049(4) 0.019(3) 0.013(3) 0.010(3)
O2 0.064(4) 0.054(4) 0.055(4) 0.014(3) 0.006(3) 0.016(3)
O3 0.073(5) 0.076(4) 0.061(5) 0.017(4) 0.024(4) 0.026(4)
O4 0.091(6) 0.060(5) 0.123(7) 0.015(4) 0.026(5) 0.029(4)
O5 0.077(5) 0.067(5) 0.094(6) -0.021(4) 0.016(5) -0.003(4)
O6 0.209(12) 0.146(10) 0.124(9) -0.012(7) -0.062(9) 0.086(9)

loop_
_atom_type_symbol
_atom_type_description
_atom_type_scat_dispersion_real
_atom_type_scat_dispersion_imag
_atom_type_scat_source
C C 0.0033 0.0016 'International Tables Vol C Tables 4.2.6.8 and 6.1.1.4'
H H 0.0000 0.0000 'International Tables Vol C Tables 4.2.6.8 and 6.1.1.4'
Cl Cl 0.1484 0.1585 'International Tables Vol C Tables 4.2.6.8 and 6.1.1.4'
Cu Cu 0.3201 1.2651 'International Tables Vol C Tables 4.2.6.8 and 6.1.1.4'
N N 0.0061 0.0033 'International Tables Vol C Tables 4.2.6.8 and 6.1.1.4'
O O 0.0106 0.0060 'International Tables Vol C Tables 4.2.6.8 and 6.1.1.4'

loop_
_geom_angle_atom_site_label_1
_geom_angle_atom_site_label_2
_geom_angle_atom_site_label_3
_geom_angle
O1 Cu1 O2 94.6(2)
O1 Cu1 N1 171.3(3)
O2 Cu1 N1 91.7(3)
O1 Cu1 N2 91.4(3)
O2 Cu1 N2 169.5(3)
N1 Cu1 N2 81.4(3)
O1 Cu1 O3 96.9(2)
O2 Cu1 O3 92.6(2)
N1 Cu1 O3 88.7(3)
N2 Cu1 O3 95.3(3)
C10 N1 C6 118.5(8)
C10 N1 Cu1 127.6(6)
C6 N1 Cu1 113.7(6)
C1 N2 C5 119.6(7)
C1 N2 Cu1 127.0(6)
C5 N2 Cu1 113.4(5)
C13 N3 C11 103.9(7)
C12 N4 C13 107.0(7)
C12 N4 H4A 126.5
C13 N4 H4A 126.5
O4 N9 O6 120.2(11)
O4 N9 O5 120.7(9)
O6 N9 O5 118.6(10)
N2 C1 C2 122.0(8)
N2 C1 H1A 119.0
C2 C1 H1A 119.0
C3 C2 C1 118.1(8)
C3 C2 H2A 121.0
C1 C2 H2A 121.0
C2 C3 C4 118.8(8)
C2 C3 H3B 120.6
C4 C3 H3B 120.6
C5 C4 C3 118.9(7)
C5 C4 C12 117.4(7)
C3 C4 C12 123.7(8)
N2 C5 C4 122.7(7)
N2 C5 C6 116.0(7)
C4 C5 C6 121.3(8)
N1 C6 C7 122.0(8)
N1 C6 C5 115.2(8)
C7 C6 C5 122.8(8)
C8 C7 C6 119.8(8)
C8 C7 C11 124.3(8)
C6 C7 C11 115.9(8)
C7 C8 C9 117.4(8)
C7 C8 H8A 121.3
C9 C8 H8A 121.3
C8 C9 C10 121.5(9)
C8 C9 H9A 119.2
C10 C9 H9A 119.2
N1 C10 C9 120.7(9)
N1 C10 H10A 119.6
C9 C10 H10A 119.6
N3 C11 C12 111.3(7)
N3 C11 C7 127.5(8)
C12 C11 C7 121.1(8)
N4 C12 C11 105.3(7)
N4 C12 C4 133.2(8)
C11 C12 C4 121.5(8)
N3 C13 N4 112.5(7)
N3 C13 C14 124.1(7)
N4 C13 C14 123.4(8)
C19 C14 C15 119.4(7)
C19 C14 C13 118.5(8)
C15 C14 C13 122.1(7)
C16 C15 C14 119.7(8)
C16 C15 H15A 120.1
C14 C15 H15A 120.1
C15 C16 C17 119.8(8)
C15 C16 H16A 120.1
C17 C16 H16A 120.1
C18 C17 C16 122.2(8)
C18 C17 Cl1 118.8(7)
C16 C17 Cl1 118.9(7)
C17 C18 C19 118.2(8)
C17 C18 H18A 120.9
C19 C18 H18A 120.9
C14 C19 C18 120.6(8)
C14 C19 H19A 119.7
C18 C19 H19A 119.7
C21 C20 H20A 109.5
C21 C20 H20B 109.5
H20A C20 H20B 109.5
C21 C20 H20C 109.5
H20A C20 H20C 109.5
H20B C20 H20C 109.5
O1 C21 C22 126.4(8)
O1 C21 C20 114.2(9)
C22 C21 C20 119.3(8)
C21 C22 C23 124.6(8)
C21 C22 H22A 117.7
C23 C22 H22A 117.7
O2 C23 C22 125.4(9)
O2 C23 C24 113.3(9)
C22 C23 C24 121.3(9)
C23 C24 H24A 109.5
C23 C24 H24B 109.5
H24A C24 H24B 109.5
C23 C24 H24C 109.5
H24A C24 H24C 109.5
H24B C24 H24C 109.5
O3 C25 H25A 109.5
O3 C25 H25B 109.5
H25A C25 H25B 109.5
O3 C25 H25C 109.5
H25A C25 H25C 109.5
H25B C25 H25C 109.5
C21 O1 Cu1 124.6(6)
C23 O2 Cu1 124.1(6)
C25 O3 Cu1 121.2(6)
C25 O3 H7A 119.4
Cu1 O3 H7A 119.4

loop_
_geom_bond_atom_site_label_1
_geom_bond_atom_site_label_2
_geom_bond_distance
Cu1 O1 1.876(6)
Cu1 O2 1.896(6)
Cu1 N1 1.974(7)
Cu1 N2 1.990(6)
Cu1 O3 2.321(6)
Cl1 C17 1.719(8)
N1 C10 1.311(11)
N1 C6 1.362(10)
N2 C1 1.274(10)
N2 C5 1.347(9)
N3 C13 1.326(10)
N3 C11 1.357(10)
N4 C12 1.345(9)
N4 C13 1.368(10)
N4 H4A 0.8600
N9 O4 1.190(9)
N9 O6 1.201(11)
N9 O5 1.217(10)
C1 C2 1.429(11)
C1 H1A 0.9300
C2 C3 1.368(10)
C2 H2A 0.9300
C3 C4 1.384(11)
C3 H3B 0.9300
C4 C5 1.355(11)
C4 C12 1.412(10)
C5 C6 1.414(11)
C6 C7 1.375(11)
C7 C8 1.358(11)
C7 C11 1.420(11)
C8 C9 1.366(12)
C8 H8A 0.9300
C9 C10 1.387(11)
C9 H9A 0.9300
C10 H10A 0.9300
C11 C12 1.391(11)
C13 C14 1.457(10)
C14 C19 1.385(11)
C14 C15 1.388(11)
C15 C16 1.368(11)
C15 H15A 0.9300
C16 C17 1.372(11)
C16 H16A 0.9300
C17 C18 1.357(11)
C18 C19 1.393(10)
C18 H18A 0.9300
C19 H19A 0.9300
C20 C21 1.503(12)
C20 H20A 0.9600
C20 H20B 0.9600
C20 H20C 0.9600
C21 O1 1.254(9)
C21 C22 1.355(12)
C22 C23 1.367(12)
C22 H22A 0.9300
C23 O2 1.269(10)
C23 C24 1.469(12)
C24 H24A 0.9600
C24 H24B 0.9600
C24 H24C 0.9600
C25 O3 1.471(13)
C25 H25A 0.9600
C25 H25B 0.9600
C25 H25C 0.9600
O3 H7A 0.9300

loop_
_geom_torsion_atom_site_label_1
_geom_torsion_atom_site_label_2
_geom_torsion_atom_site_label_3
_geom_torsion_atom_site_label_4
_geom_torsion
O1 Cu1 N1 C10 145.2(15)
O2 Cu1 N1 C10 8.3(8)
N2 Cu1 N1 C10 -179.8(8)
O3 Cu1 N1 C10 -84.2(7)
O1 Cu1 N1 C6 -39(2)
O2 Cu1 N1 C6 -175.5(5)
N2 Cu1 N1 C6 -3.6(5)
O3 Cu1 N1 C6 92.0(5)
O1 Cu1 N2 C1 -3.0(8)
O2 Cu1 N2 C1 -127.8(13)
N1 Cu1 N2 C1 -178.0(8)
O3 Cu1 N2 C1 94.1(8)
O1 Cu1 N2 C5 178.9(5)
O2 Cu1 N2 C5 54.1(16)
N1 Cu1 N2 C5 3.9(5)
O3 Cu1 N2 C5 -84.0(6)
C5 N2 C1 C2 0.6(13)
Cu1 N2 C1 C2 -177.4(6)
N2 C1 C2 C3 1.2(13)
C1 C2 C3 C4 -2.3(12)
C2 C3 C4 C5 1.7(12)
C2 C3 C4 C12 -179.4(7)
C1 N2 C5 C4 -1.2(12)
Cu1 N2 C5 C4 177.0(6)
C1 N2 C5 C6 178.2(8)
Cu1 N2 C5 C6 -3.6(9)
C3 C4 C5 N2 0.1(12)
C12 C4 C5 N2 -178.9(7)
C3 C4 C5 C6 -179.3(7)
C12 C4 C5 C6 1.7(12)
C10 N1 C6 C7 0.9(12)
Cu1 N1 C6 C7 -175.7(6)
C10 N1 C6 C5 179.3(7)
Cu1 N1 C6 C5 2.7(9)
N2 C5 C6 N1 0.6(11)
C4 C5 C6 N1 -179.9(7)
N2 C5 C6 C7 179.0(7)
C4 C5 C6 C7 -1.6(13)
N1 C6 C7 C8 -1.6(12)
C5 C6 C7 C8 -179.9(8)
N1 C6 C7 C11 178.8(7)
C5 C6 C7 C11 0.5(12)
C6 C7 C8 C9 1.1(13)
C11 C7 C8 C9 -179.3(8)
C7 C8 C9 C10 0.1(14)
C6 N1 C10 C9 0.3(13)
Cu1 N1 C10 C9 176.3(6)
C8 C9 C10 N1 -0.8(14)
C13 N3 C11 C12 -0.9(9)
C13 N3 C11 C7 -179.3(8)
C8 C7 C11 N3 -1.0(14)
C6 C7 C11 N3 178.6(7)
C8 C7 C11 C12 -179.3(8)
C6 C7 C11 C12 0.3(12)
C13 N4 C12 C11 -1.1(8)
C13 N4 C12 C4 178.9(8)
N3 C11 C12 N4 1.2(9)
C7 C11 C12 N4 179.8(7)
N3 C11 C12 C4 -178.7(7)
C7 C11 C12 C4 -0.2(12)
C5 C4 C12 N4 179.2(8)
C3 C4 C12 N4 0.3(14)
C5 C4 C12 C11 -0.9(12)
C3 C4 C12 C11 -179.8(8)
C11 N3 C13 N4 0.2(9)
C11 N3 C13 C14 -178.9(7)
C12 N4 C13 N3 0.6(9)
C12 N4 C13 C14 179.6(7)
N3 C13 C14 C19 -7.2(12)
N4 C13 C14 C19 173.8(8)
N3 C13 C14 C15 172.6(8)
N4 C13 C14 C15 -6.3(12)
C19 C14 C15 C16 2.6(13)
C13 C14 C15 C16 -177.3(8)
C14 C15 C16 C17 -1.7(13)
C15 C16 C17 C18 0.1(14)
C15 C16 C17 Cl1 179.3(7)
C16 C17 C18 C19 0.6(13)
Cl1 C17 C18 C19 -178.6(6)
C15 C14 C19 C18 -1.9(13)
C13 C14 C19 C18 178.0(7)
C17 C18 C19 C14 0.3(13)
O1 C21 C22 C23 6.2(16)
C20 C21 C22 C23 -174.1(9)
C21 C22 C23 O2 -3.8(16)
C21 C22 C23 C24 176.2(9)
C22 C21 O1 Cu1 -1.8(13)
C20 C21 O1 Cu1 178.4(6)
O2 Cu1 O1 C21 -2.9(7)
N1 Cu1 O1 C21 -139.7(16)
N2 Cu1 O1 C21 -174.3(7)
O3 Cu1 O1 C21 90.3(7)
C22 C23 O2 Cu1 -2.5(13)
C24 C23 O2 Cu1 177.6(6)
O1 Cu1 O2 C23 4.9(7)
N1 Cu1 O2 C23 179.0(7)
N2 Cu1 O2 C23 129.5(13)
O3 Cu1 O2 C23 -92.2(7)
O1 Cu1 O3 C25 -78.3(9)
O2 Cu1 O3 C25 16.7(9)
N1 Cu1 O3 C25 108.4(9)
N2 Cu1 O3 C25 -170.4(9)
